data_4338727
loop_
_publ_author_name
'D\'iaz-Gallifa, Pau'
'Fabelo, Oscar'
'Pas\'an, Jorge'
'Ca\~nadillas-Delgado, Laura'
'Lloret, Francesc'
'Julve, Miguel'
'Ruiz-P\'erez, Catalina'

_publ_section_title
;
 Two-Dimensional 3d-4f Heterometallic Coordination Polymers: Syntheses,
 Crystal Structures, and Magnetic Properties of Six New Co(II)-Ln(III)
 Compounds.
;
_journal_issue 12
_journal_name_full 'Inorganic chemistry'
_journal_page_first 6299
_journal_page_last 6308
_journal_paper_doi 10.1021/ic5008582
_journal_volume 53
_journal_year 2014
_chemical_formula_sum 'C20 H44 Co Eu2 O36'
_chemical_formula_weight 1223.40
_chemical_name_systematic
;
 ?
;
_space_group_IT_number 14
_symmetry_cell_setting monoclinic
_symmetry_Int_Tables_number 14
_symmetry_space_group_name_Hall '-P 2yn'
_symmetry_space_group_name_H-M 'P 1 21/n 1'
_atom_sites_solution_hydrogens geom
_atom_sites_solution_primary direct
_atom_sites_solution_secondary difmap
_audit_creation_method SHELXL-97
_cell_angle_alpha 90.00
_cell_angle_beta 104.80(3)
_cell_angle_gamma 90.00
_cell_formula_units_Z 2
_cell_length_a 15.159(3)
_cell_length_b 8.6660(17)
_cell_length_c 15.744(3)
_cell_measurement_temperature 100(2)
_cell_volume 1999.6(7)
_computing_cell_refinement 'HKL2000 (Otwinowski & Minor, 1997)'
_computing_data_collection 'MxCube (ESRF, 2006)'
_computing_data_reduction 'HKL2000 (Otwinowski & Minor, 1997)'
_computing_molecular_graphics 'Ortep-3 for Windows (Farrugia, 1997)'
_computing_publication_material 'WinGX publication routines (Farrugia, 1999)'
_computing_structure_refinement 'SHELXL-97 (Sheldrick, 1997)'
_computing_structure_solution 'SHELXS-97 (Sheldrick, 1997)'
_diffrn_ambient_temperature 100(2)
_diffrn_detector 'CCD plate'
_diffrn_detector_area_resol_mean 9.6
_diffrn_measured_fraction_theta_full 0.944
_diffrn_measured_fraction_theta_max 0.944
_diffrn_measurement_device_type 'Single-axis HUBER diffractometer'
_diffrn_measurement_method 'CCD rotation images, thick slices'
_diffrn_radiation_detector 'ADSC Q210r CCD (binned mode)'
_diffrn_radiation_monochromator 'Si 111'
_diffrn_radiation_probe x-ray
_diffrn_radiation_type synchrotron
_diffrn_radiation_wavelength 0.72560
_diffrn_reflns_av_R_equivalents 0.0000
_diffrn_reflns_av_sigmaI/netI 0.0582
_diffrn_reflns_limit_h_max 20
_diffrn_reflns_limit_h_min 0
_diffrn_reflns_limit_k_max 11
_diffrn_reflns_limit_k_min 0
_diffrn_reflns_limit_l_max 20
_diffrn_reflns_limit_l_min -21
_diffrn_reflns_number 4857
_diffrn_reflns_theta_full 29.32
_diffrn_reflns_theta_max 29.32
_diffrn_reflns_theta_min 3.26
_diffrn_source synchrotron
_diffrn_source_type 'ESRF-CRG BM16'
_exptl_absorpt_coefficient_mu 3.624
_exptl_absorpt_correction_T_max 0.9310
_exptl_absorpt_correction_T_min 0.8990
_exptl_absorpt_correction_type sphere
_exptl_absorpt_process_details
;
Interpolation using  Int.Tab. Vol. C (1992) p. 523,Tab. 6.3.3.3
for values of muR in the range 0-2.5, and Int.Tab. Vol.II (1959)
p.302; Table 5.3.6 B for muR in the range 2.6-10.0.
The interpolation procedure of C.W.Dwiggins Jr (Acta Cryst.(1975)
A31,146-148) is used with some modification.
;
_exptl_crystal_colour light-pink
_exptl_crystal_density_diffrn 2.032
_exptl_crystal_density_method 'not measured'
_exptl_crystal_description needle
_exptl_crystal_F_000 1210
_exptl_crystal_size_max 0.03
_exptl_crystal_size_mid 0.02
_exptl_crystal_size_min 0.02
_refine_diff_density_max 5.216
_refine_diff_density_min -4.063
_refine_diff_density_rms 0.322
_refine_ls_extinction_method none
_refine_ls_goodness_of_fit_ref 1.055
_refine_ls_hydrogen_treatment mixed
_refine_ls_matrix_type full
_refine_ls_number_parameters 268
_refine_ls_number_reflns 4857
_refine_ls_number_restraints 0
_refine_ls_restrained_S_all 1.055
_refine_ls_R_factor_all 0.0821
_refine_ls_R_factor_gt 0.0658
_refine_ls_shift/su_max 0.001
_refine_ls_shift/su_mean 0.000
_refine_ls_structure_factor_coef Fsqd
_refine_ls_weighting_details 'calc w=1/[\s^2^(Fo^2^)+(0.1526P)^2^+0.0000P] where P=(Fo^2^+2Fc^2^)/3'
_refine_ls_weighting_scheme calc
_refine_ls_wR_factor_gt 0.2012
_refine_ls_wR_factor_ref 0.2159
_reflns_number_gt 3484
_reflns_number_total 4857
_reflns_threshold_expression >2sigma(I)
_cod_data_source_file ic5008582_si_003.cif
_cod_data_source_block shelx
_cod_depositor_comments 'Adding full bibliography for 4338723--4338728.cif.'
_cod_original_sg_symbol_H-M 'P 21/n'
_cod_database_code 4338727

loop_
_symmetry_equiv_pos_as_xyz
'x, y, z'
'-x+1/2, y+1/2, -z+1/2'
'-x, -y, -z'
'x-1/2, -y-1/2, z-1/2'

loop_
_atom_site_label
_atom_site_type_symbol
_atom_site_fract_x
_atom_site_fract_y
_atom_site_fract_z
_atom_site_U_iso_or_equiv
_atom_site_adp_type
_atom_site_occupancy
_atom_site_symmetry_multiplicity
_atom_site_calc_flag
_atom_site_refinement_flags
Eu1 Eu 0.48884(2) 1.25085(3) 1.01177(2) 0.01842(18) Uani 1 1 d .
Co1 Co 0.0000 1.0000 0.0000 0.0347(4) Uani 1 2 d S
C1 C 0.2140(4) 1.0218(7) 0.7901(4) 0.0239(13) Uani 1 1 d .
H1 H 0.2340 1.1183 0.7771 0.029 Uiso 1 1 calc R
C2 C 0.2617(4) 0.9459(7) 0.8655(4) 0.0210(12) Uani 1 1 d .
C3 C 0.2308(4) 0.8043(7) 0.8884(4) 0.0238(13) Uani 1 1 d .
C4 C 0.1515(5) 0.7439(6) 0.8328(5) 0.0197(14) Uani 1 1 d .
H4 H 0.1287 0.6513 0.8482 0.024 Uiso 1 1 calc R
C5 C 0.1055(4) 0.8149(7) 0.7563(4) 0.0225(13) Uani 1 1 d .
C6 C 0.1370(4) 0.9571(7) 0.7333(4) 0.0219(13) Uani 1 1 d .
C7 C 0.3419(4) 1.0356(7) 0.9197(4) 0.0200(12) Uani 1 1 d .
C8 C 0.2714(5) 0.7156(8) 0.9722(4) 0.0222(13) Uani 1 1 d .
C9 C 0.0134(6) 0.7519(6) 0.7080(5) 0.0215(15) Uani 1 1 d .
C10 C 0.0887(4) 1.0416(7) 0.6540(4) 0.0215(12) Uani 1 1 d .
O1 O 0.3323(3) 1.1787(5) 0.9294(3) 0.0304(11) Uani 1 1 d .
O2 O 0.4158(3) 0.9726(5) 0.9547(3) 0.0273(10) Uani 1 1 d .
O3 O 0.3548(3) 0.6936(5) 1.0006(3) 0.0274(10) Uani 1 1 d .
O4 O 0.2132(3) 0.6562(6) 1.0078(3) 0.0365(12) Uani 1 1 d .
O5 O 0.0031(3) 0.6845(5) 0.6357(3) 0.0289(10) Uani 1 1 d .
O6 O -0.0489(5) 0.7724(7) 0.7458(5) 0.0490(18) Uani 1 1 d .
O7 O 0.0530(3) 0.9747(5) 0.5829(3) 0.0273(10) Uani 1 1 d .
O8 O 0.0838(3) 1.1881(5) 0.6599(3) 0.0280(10) Uani 1 1 d .
O1W O 0.3793(3) 1.4016(5) 1.0732(3) 0.0353(12) Uani 1 1 d .
O2W O 0.4324(3) 1.1056(5) 1.1235(3) 0.0327(11) Uani 1 1 d .
O3W O 0.0382(6) 0.7654(6) -0.0032(5) 0.0423(16) Uani 1 1 d .
O4W O 0.0355(5) 0.9756(7) 0.1373(4) 0.0557(17) Uani 1 1 d .
O5W O 0.1317(4) 1.0753(7) 0.0095(4) 0.0523(15) Uani 1 1 d .
O6W O 0.1770(4) 0.3443(7) 0.9296(5) 0.0570(16) Uani 1 1 d .
O7W O 0.7736(7) 0.7745(11) 0.6878(7) 0.090(3) Uani 1 1 d .
O8W O -0.0065(5) 0.6912(9) 0.1927(4) 0.0627(17) Uani 1 1 d .
O9W O 0.9241(5) 0.5619(9) 0.8831(5) 0.076(2) Uani 1 1 d .
O10W O 0.2629(8) 1.0316(17) 0.1595(9) 0.161(5) Uani 1 1 d .

loop_
_atom_site_aniso_label
_atom_site_aniso_U_11
_atom_site_aniso_U_22
_atom_site_aniso_U_33
_atom_site_aniso_U_23
_atom_site_aniso_U_13
_atom_site_aniso_U_12
Eu1 0.0178(3) 0.0112(3) 0.0188(3) 0.00053(9) -0.00895(19) 0.00035(9)
Co1 0.0363(8) 0.0284(8) 0.0378(8) -0.0050(6) 0.0067(6) -0.0020(6)
C1 0.025(3) 0.015(3) 0.024(3) 0.003(2) -0.007(3) -0.006(2)
C2 0.019(3) 0.014(3) 0.024(3) -0.001(2) -0.006(2) -0.001(2)
C3 0.023(3) 0.016(3) 0.028(3) 0.004(3) -0.002(3) 0.001(3)
C4 0.018(3) 0.013(3) 0.020(4) 0.0006(19) -0.009(3) -0.0023(19)
C5 0.021(3) 0.018(3) 0.024(3) 0.000(2) -0.001(2) -0.002(2)
C6 0.019(3) 0.016(3) 0.023(3) 0.001(2) -0.009(2) 0.004(2)
C7 0.017(3) 0.014(3) 0.023(3) 0.000(2) -0.005(2) -0.004(2)
C8 0.019(3) 0.018(3) 0.020(3) 0.000(3) -0.013(2) 0.001(3)
C9 0.021(4) 0.019(4) 0.018(4) -0.001(2) -0.007(3) -0.003(2)
C10 0.019(3) 0.018(3) 0.024(3) 0.001(2) -0.001(2) 0.001(2)
O1 0.028(2) 0.018(2) 0.035(3) -0.0007(19) -0.011(2) 0.0022(19)
O2 0.022(2) 0.016(2) 0.038(3) 0.0006(19) -0.004(2) -0.0005(17)
O3 0.023(2) 0.019(2) 0.033(3) 0.006(2) -0.0062(19) -0.0010(19)
O4 0.027(2) 0.042(3) 0.035(3) 0.016(2) -0.002(2) 0.001(2)
O5 0.029(2) 0.022(3) 0.027(2) -0.002(2) -0.0077(19) -0.005(2)
O6 0.025(3) 0.077(4) 0.043(4) -0.021(3) 0.004(3) -0.012(3)
O7 0.033(3) 0.019(2) 0.020(2) -0.0004(18) -0.0119(19) -0.0017(19)
O8 0.037(3) 0.015(2) 0.024(2) -0.0005(18) -0.0083(19) 0.0011(19)
O1W 0.042(3) 0.020(2) 0.042(3) 0.002(2) 0.007(2) 0.007(2)
O2W 0.038(3) 0.017(2) 0.040(3) 0.006(2) 0.004(2) 0.0054(19)
O3W 0.037(3) 0.032(3) 0.055(4) -0.007(2) 0.006(3) 0.002(2)
O4W 0.077(5) 0.052(4) 0.039(3) -0.008(3) 0.017(3) 0.001(3)
O5W 0.037(3) 0.060(4) 0.057(4) -0.003(3) 0.008(3) -0.004(3)
O6W 0.044(3) 0.037(3) 0.086(5) -0.002(3) 0.009(3) 0.004(3)
O7W 0.051(5) 0.157(9) 0.052(6) 0.012(5) -0.001(4) -0.006(4)
O8W 0.084(5) 0.060(4) 0.039(4) -0.001(3) 0.006(3) 0.006(4)
O9W 0.079(5) 0.057(4) 0.087(6) -0.017(4) 0.012(4) -0.006(4)
O10W 0.093(8) 0.267(16) 0.119(9) -0.022(10) 0.022(7) 0.004(9)

loop_
_atom_type_symbol
_atom_type_description
_atom_type_scat_dispersion_real
_atom_type_scat_dispersion_imag
_atom_type_scat_source
C C 0.0033 0.0016 'International Tables Vol C Tables 4.2.6.8 and 6.1.1.4'
H H 0.0000 0.0000 'International Tables Vol C Tables 4.2.6.8 and 6.1.1.4'
Eu Eu -0.1578 3.6682 'International Tables Vol C Tables 4.2.6.8 and 6.1.1.4'
O O 0.0106 0.0060 'International Tables Vol C Tables 4.2.6.8 and 6.1.1.4'
Co Co 0.3494 0.9721 'International Tables Vol C Tables 4.2.6.8 and 6.1.1.4'

loop_
_geom_angle_atom_site_label_1
_geom_angle_atom_site_label_2
_geom_angle_atom_site_label_3
_geom_angle
_geom_angle_site_symmetry_1
_geom_angle_site_symmetry_3
O2 Eu1 O5 81.03(16) 3_677 2_556
O2 Eu1 O7 146.07(18) 3_677 2_556
O5 Eu1 O7 70.81(15) 2_556 2_556
O2 Eu1 O8 77.94(15) 3_677 4_686
O5 Eu1 O8 142.81(16) 2_556 4_686
O7 Eu1 O8 114.00(15) 2_556 4_686
O2 Eu1 O3 68.78(15) 3_677 3_677
O5 Eu1 O3 71.78(16) 2_556 3_677
O7 Eu1 O3 84.37(16) 2_556 3_677
O8 Eu1 O3 72.12(16) 4_686 3_677
O2 Eu1 O1 110.81(15) 3_677 .
O5 Eu1 O1 73.43(16) 2_556 .
O7 Eu1 O1 79.37(15) 2_556 .
O8 Eu1 O1 143.08(17) 4_686 .
O3 Eu1 O1 144.80(16) 3_677 .
O2 Eu1 O2W 74.45(16) 3_677 .
O5 Eu1 O2W 131.92(16) 2_556 .
O7 Eu1 O2W 139.04(16) 2_556 .
O8 Eu1 O2W 70.27(16) 4_686 .
O3 Eu1 O2W 131.59(15) 3_677 .
O1 Eu1 O2W 77.62(16) . .
O2 Eu1 O1W 139.71(17) 3_677 .
O5 Eu1 O1W 134.17(15) 2_556 .
O7 Eu1 O1W 73.98(16) 2_556 .
O8 Eu1 O1W 78.84(16) 4_686 .
O3 Eu1 O1W 132.42(16) 3_677 .
O1 Eu1 O1W 72.02(16) . .
O2W Eu1 O1W 66.88(16) . .
O2 Eu1 O7 119.17(15) 3_677 4_686
O5 Eu1 O7 120.28(15) 2_556 4_686
O7 Eu1 O7 63.97(16) 2_556 4_686
O8 Eu1 O7 50.04(14) 4_686 4_686
O3 Eu1 O7 67.06(16) 3_677 4_686
O1 Eu1 O7 129.41(14) . 4_686
O2W Eu1 O7 107.78(15) . 4_686
O1W Eu1 O7 65.38(16) . 4_686
O2 Eu1 O2 61.69(17) 3_677 .
O5 Eu1 O2 65.67(15) 2_556 .
O7 Eu1 O2 119.13(15) 2_556 .
O8 Eu1 O2 126.52(14) 4_686 .
O3 Eu1 O2 117.77(15) 3_677 .
O1 Eu1 O2 49.13(14) . .
O2W Eu1 O2 66.32(15) . .
O1W Eu1 O2 109.78(15) . .
O7 Eu1 O2 173.89(15) 4_686 .
O2 Eu1 C10 99.26(16) 3_677 4_686
O5 Eu1 C10 136.46(16) 2_556 4_686
O7 Eu1 C10 88.94(16) 2_556 4_686
O8 Eu1 C10 25.07(15) 4_686 4_686
O3 Eu1 C10 68.09(16) 3_677 4_686
O1 Eu1 C10 141.64(16) . 4_686
O2W Eu1 C10 88.56(16) . 4_686
O1W Eu1 C10 69.64(16) . 4_686
O7 Eu1 C10 24.99(15) 4_686 4_686
O2 Eu1 C10 151.18(16) . 4_686
O2 Eu1 C7 86.30(16) 3_677 .
O5 Eu1 C7 66.46(17) 2_556 .
O7 Eu1 C7 98.96(16) 2_556 .
O8 Eu1 C7 141.01(16) 4_686 .
O3 Eu1 C7 134.05(17) 3_677 .
O1 Eu1 C7 24.56(15) . .
O2W Eu1 C7 71.20(16) . .
O1W Eu1 C7 91.56(17) . .
O7 Eu1 C7 153.79(15) 4_686 .
O2 Eu1 C7 24.61(15) . .
C10 Eu1 C7 156.86(17) 4_686 .
O5W Co1 O5W 180.0 . 3_575
O5W Co1 O4W 88.2(3) . .
O5W Co1 O4W 91.8(3) 3_575 .
O5W Co1 O4W 91.8(3) . 3_575
O5W Co1 O4W 88.2(3) 3_575 3_575
O4W Co1 O4W 180.000(1) . 3_575
O5W Co1 O3W 87.7(3) . 3_575
O5W Co1 O3W 92.3(3) 3_575 3_575
O4W Co1 O3W 94.1(3) . 3_575
O4W Co1 O3W 85.9(3) 3_575 3_575
O5W Co1 O3W 92.3(3) . .
O5W Co1 O3W 87.7(3) 3_575 .
O4W Co1 O3W 85.9(3) . .
O4W Co1 O3W 94.1(3) 3_575 .
O3W Co1 O3W 180.0 3_575 .
C2 C1 C6 121.7(6) . .
C1 C2 C3 120.2(5) . .
C1 C2 C7 114.0(5) . .
C3 C2 C7 125.6(5) . .
C2 C3 C4 117.4(6) . .
C2 C3 C8 125.7(6) . .
C4 C3 C8 116.7(6) . .
C5 C4 C3 123.0(6) . .
C4 C5 C6 119.3(5) . .
C4 C5 C9 118.4(6) . .
C6 C5 C9 121.3(5) . .
C1 C6 C5 118.2(5) . .
C1 C6 C10 119.9(5) . .
C5 C6 C10 121.9(5) . .
O2 C7 O1 119.8(5) . .
O2 C7 C2 121.9(5) . .
O1 C7 C2 118.2(5) . .
O2 C7 Eu1 65.3(3) . .
O1 C7 Eu1 54.7(3) . .
C2 C7 Eu1 172.0(4) . .
O3 C8 O4 122.5(6) . .
O3 C8 C3 122.8(6) . .
O4 C8 C3 114.6(6) . .
O6 C9 O5 124.4(7) . .
O6 C9 C5 115.0(7) . .
O5 C9 C5 120.6(7) . .
O7 C10 O8 120.3(6) . .
O7 C10 C6 122.4(5) . .
O8 C10 C6 117.3(5) . .
O7 C10 Eu1 65.5(3) . 4_585
O8 C10 Eu1 54.9(3) . 4_585
C6 C10 Eu1 171.6(4) . 4_585
C7 O1 Eu1 100.8(3) . .
C7 O2 Eu1 151.6(4) . 3_677
C7 O2 Eu1 90.1(3) . .
Eu1 O2 Eu1 118.31(17) 3_677 .
C8 O3 Eu1 148.0(5) . 3_677
C9 O5 Eu1 137.3(4) . 2_546
C10 O7 Eu1 154.4(4) . 2_546
C10 O7 Eu1 89.5(3) . 4_585
Eu1 O7 Eu1 116.03(16) 2_546 4_585
C10 O8 Eu1 100.1(4) . 4_585

loop_
_geom_bond_atom_site_label_1
_geom_bond_atom_site_label_2
_geom_bond_distance
_geom_bond_site_symmetry_2
Eu1 O2 2.393(4) 3_677
Eu1 O5 2.425(5) 2_556
Eu1 O7 2.430(4) 2_556
Eu1 O8 2.465(4) 4_686
Eu1 O3 2.475(5) 3_677
Eu1 O1 2.476(4) .
Eu1 O2W 2.485(5) .
Eu1 O1W 2.495(5) .
Eu1 O7 2.702(4) 4_686
Eu1 O2 2.709(4) .
Eu1 C10 2.968(6) 4_686
Eu1 C7 2.982(6) .
Co1 O5W 2.069(5) .
Co1 O5W 2.069(5) 3_575
Co1 O4W 2.100(6) .
Co1 O4W 2.100(6) 3_575
Co1 O3W 2.118(5) 3_575
Co1 O3W 2.118(5) .
C1 C2 1.388(8) .
C1 C6 1.394(8) .
C2 C3 1.394(9) .
C2 C7 1.510(8) .
C3 C4 1.396(9) .
C3 C8 1.514(9) .
C4 C5 1.373(9) .
C5 C6 1.402(8) .
C5 C9 1.512(9) .
C6 C10 1.471(8) .
C7 O2 1.242(7) .
C7 O1 1.262(7) .
C8 O3 1.243(8) .
C8 O4 1.270(9) .
C9 O6 1.251(12) .
C9 O5 1.253(9) .
C10 O7 1.254(7) .
C10 O8 1.277(7) .
C10 Eu1 2.968(6) 4_585
O2 Eu1 2.393(4) 3_677
O3 Eu1 2.475(5) 3_677
O5 Eu1 2.425(5) 2_546
O7 Eu1 2.430(4) 2_546
O7 Eu1 2.702(4) 4_585
O8 Eu1 2.465(4) 4_585
